data_7048095
loop_
_publ_author_name
'Srinivasan, Anandi'
'Wang, Xiaoping'
'Cl\'erac, Rodolphe'
'Rouzi\`eres, Mathieu'
'Falvello, Larry R.'
'McGrady, John E.'
'Hillard, Elizabeth A.'

_publ_section_title
;
 Temperature dependence of the spin state and geometry in tricobalt
 paddlewheel complexes with halide axial ligands.
;
_journal_issue 46
_journal_name_full 'Dalton transactions (Cambridge, England : 2003)'
_journal_page_first 16798
_journal_page_last 16806
_journal_paper_doi 10.1039/c8dt03833c
_journal_volume 47
_journal_year 2018
_chemical_formula_moiety 'C40 H32 Co3 F2 N12, 2(C H2 Cl2)'
_chemical_formula_sum 'C42 H36 Cl4 Co3 F2 N12'
_chemical_formula_weight 1065.42
_chemical_melting_point ?
_space_group_crystal_system monoclinic
_space_group_IT_number 15
_space_group_name_Hall '-C 2yc'
_space_group_name_H-M_alt 'C 1 2/c 1'
_symmetry_space_group_name_Hall '-C 2yc'
_symmetry_space_group_name_H-M 'C 1 2/c 1'
_atom_sites_solution_hydrogens geom
_atom_sites_solution_primary direct
_atom_sites_solution_secondary difmap
_audit_creation_method SHELXL-2016/6
_audit_update_record
;
2018-09-03 deposited with the CCDC.
2018-11-07 downloaded from the CCDC.
;
_cell_angle_alpha 90
_cell_angle_beta 118.721(8)
_cell_angle_gamma 90
_cell_formula_units_Z 4
_cell_length_a 20.362(5)
_cell_length_b 13.838(3)
_cell_length_c 17.100(7)
_cell_measurement_reflns_used 9883
_cell_measurement_temperature 85(2)
_cell_measurement_theta_max 26.32
_cell_measurement_theta_min 2.28
_cell_volume 4225(2)
_computing_cell_refinement 'SAINT (Bruker, 2003)'
_computing_data_collection 'APEX2 (Bruker, 2005)'
_computing_data_reduction 'SAINT (Bruker, 2003)'
_computing_molecular_graphics 'WinGX (Farrugia, 2012)'
_computing_publication_material 'SHELXL-2016/4 (Sheldrick, 2016)'
_computing_structure_refinement 'SHELXL-2016/6 (Sheldrick, 2016)'
_computing_structure_solution 'SHELXS2013 (Sheldrick, 2008)'
_diffrn_ambient_temperature 85(2)
_diffrn_measured_fraction_theta_full 1.000
_diffrn_measured_fraction_theta_max 0.996
_diffrn_measurement_device_type 'Bruker APEX-II CCD'
_diffrn_measurement_method '\f and \w scans'
_diffrn_radiation_type MoK\a
_diffrn_radiation_wavelength 0.71073
_diffrn_reflns_av_R_equivalents 0.0277
_diffrn_reflns_av_unetI/netI 0.0155
_diffrn_reflns_Laue_measured_fraction_full 1.000
_diffrn_reflns_Laue_measured_fraction_max 0.996
_diffrn_reflns_limit_h_max 25
_diffrn_reflns_limit_h_min -25
_diffrn_reflns_limit_k_max 14
_diffrn_reflns_limit_k_min -17
_diffrn_reflns_limit_l_max 21
_diffrn_reflns_limit_l_min -21
_diffrn_reflns_number 39436
_diffrn_reflns_point_group_measured_fraction_full 1.000
_diffrn_reflns_point_group_measured_fraction_max 0.996
_diffrn_reflns_theta_full 25.242
_diffrn_reflns_theta_max 26.379
_diffrn_reflns_theta_min 1.955
_diffrn_source 'sealed tube'
_exptl_absorpt_coefficient_mu 1.476
_exptl_absorpt_correction_T_max 0.745
_exptl_absorpt_correction_T_min 0.688
_exptl_absorpt_correction_type multi-scan
_exptl_absorpt_process_details '(SADABS; Bruker, 2003)'
_exptl_crystal_colour 'dark reddish-brown'
_exptl_crystal_density_diffrn 1.675
_exptl_crystal_density_method 'not measured'
_exptl_crystal_description block
_exptl_crystal_F_000 2156
_exptl_crystal_preparation 'Magnetic properties'
_exptl_crystal_recrystallization_method 'Re-crystallisation from solvent: dichloromethane'
_exptl_crystal_size_max 0.11
_exptl_crystal_size_mid 0.11
_exptl_crystal_size_min 0.10
_refine_diff_density_max 0.671
_refine_diff_density_min -0.575
_refine_diff_density_rms 0.059
_refine_ls_extinction_method none
_refine_ls_goodness_of_fit_ref 1.033
_refine_ls_hydrogen_treatment constr
_refine_ls_matrix_type full
_refine_ls_number_parameters 287
_refine_ls_number_reflns 4321
_refine_ls_number_restraints 0
_refine_ls_restrained_S_all 1.033
_refine_ls_R_factor_all 0.0287
_refine_ls_R_factor_gt 0.0248
_refine_ls_shift/su_max 0.001
_refine_ls_shift/su_mean 0.000
_refine_ls_structure_factor_coef Fsqd
_refine_ls_weighting_details 'w=1/[\s^2^(Fo^2^)+(0.0287P)^2^+8.1978P] where P=(Fo^2^+2Fc^2^)/3'
_refine_ls_weighting_scheme calc
_refine_ls_wR_factor_gt 0.0626
_refine_ls_wR_factor_ref 0.0649
_reflns_Friedel_coverage 0.000
_reflns_number_gt 3871
_reflns_number_total 4321
_reflns_threshold_expression 'I > 2\s(I)'
_cod_data_source_file c8dt03833c2.cif
_cod_data_source_block 1-2CH2CL2-85K
_cod_depositor_comments
;
The following automatic conversions were performed:

'_chemical_melting_point' value 'not measured' was changed to '?' -
the value is undefined or not given.

Automatic conversion script
Id: cif_fix_values 4973 2017-02-22 13:04:09Z antanas 

 Adding full bibliography for 7048090--7048108.cif.
;
_cod_database_code 7048095
_shelx_shelxl_version_number 2016/6
_shelx_space_group_comment
;
The symmetry employed for this shelxl refinement is uniquely defined
by the following loop, which should always be used as a source of
symmetry information in preference to the above space-group names.
They are only intended as comments.
;
_shelx_estimated_absorpt_t_min 0.855
_shelx_estimated_absorpt_t_max 0.866

loop_
_space_group_symop_operation_xyz
'x, y, z'
'-x, y, -z+1/2'
'x+1/2, y+1/2, z'
'-x+1/2, y+1/2, -z+1/2'
'-x, -y, -z'
'x, -y, z-1/2'
'-x+1/2, -y+1/2, -z'
'x+1/2, -y+1/2, z-1/2'

loop_
_atom_site_label
_atom_site_type_symbol
_atom_site_fract_x
_atom_site_fract_y
_atom_site_fract_z
_atom_site_U_iso_or_equiv
_atom_site_adp_type
_atom_site_occupancy
_atom_site_site_symmetry_order
_atom_site_calc_flag
_atom_site_refinement_flags_posn
_atom_site_refinement_flags_adp
_atom_site_refinement_flags_occupancy
C1 C 0.64025(9) 0.94604(12) 0.27269(11) 0.0136(3) Uani 1 1 d . . .
H1 H 0.621365 1.004339 0.283617 0.016 Uiso 1 1 calc R U .
C1S C 0.40937(11) 0.20584(13) 0.16662(13) 0.0209(4) Uani 1 1 d . . .
H1SA H 0.435688 0.262891 0.203254 0.025 Uiso 1 1 calc R U .
H1SB H 0.436237 0.147207 0.199694 0.025 Uiso 1 1 calc R U .
C2 C 0.71025(10) 0.94745(13) 0.27865(12) 0.0163(4) Uani 1 1 d . . .
H2 H 0.737916 1.005869 0.290395 0.020 Uiso 1 1 calc R U .
C3 C 0.73917(9) 0.86078(13) 0.26696(12) 0.0165(4) Uani 1 1 d . . .
H3 H 0.787993 0.858800 0.272879 0.020 Uiso 1 1 calc R U .
C4 C 0.69672(9) 0.77811(13) 0.24682(11) 0.0143(3) Uani 1 1 d . . .
H4 H 0.716819 0.718436 0.240605 0.017 Uiso 1 1 calc R U .
C5 C 0.62295(9) 0.78162(11) 0.23529(11) 0.0104(3) Uani 1 1 d . . .
C6 C 0.57929(9) 0.62694(12) 0.16548(11) 0.0114(3) Uani 1 1 d . . .
C7 C 0.61120(9) 0.62835(13) 0.10771(11) 0.0154(4) Uani 1 1 d . . .
H7 H 0.632414 0.686401 0.100132 0.019 Uiso 1 1 calc R U .
C8 C 0.61161(10) 0.54623(14) 0.06265(12) 0.0183(4) Uani 1 1 d . . .
H8 H 0.633820 0.546945 0.024882 0.022 Uiso 1 1 calc R U .
C9 C 0.57912(10) 0.46202(13) 0.07296(12) 0.0186(4) Uani 1 1 d . . .
H9 H 0.579856 0.404028 0.043656 0.022 Uiso 1 1 calc R U .
C10 C 0.54587(9) 0.46470(12) 0.12664(11) 0.0151(3) Uani 1 1 d . . .
H10 H 0.522043 0.407927 0.131894 0.018 Uiso 1 1 calc R U .
C11 C 0.44966(9) 0.94519(12) 0.07237(11) 0.0125(3) Uani 1 1 d . . .
H11 H 0.474188 1.001682 0.104869 0.015 Uiso 1 1 calc R U .
C12 C 0.58416(9) 0.94852(13) 0.51969(12) 0.0155(4) Uani 1 1 d . . .
H12 H 0.584070 1.006163 0.549817 0.019 Uiso 1 1 calc R U .
C13 C 0.61840(10) 0.86462(13) 0.56694(12) 0.0159(4) Uani 1 1 d . . .
H13 H 0.641502 0.864013 0.630199 0.019 Uiso 1 1 calc R U .
C14 C 0.61851(10) 0.78281(12) 0.52140(11) 0.0134(3) Uani 1 1 d . . .
H14 H 0.641687 0.725552 0.553471 0.016 Uiso 1 1 calc R U .
C15 C 0.58422(9) 0.78309(11) 0.42662(11) 0.0104(3) Uani 1 1 d . . .
C16 C 0.62664(9) 0.62834(11) 0.40198(11) 0.0103(3) Uani 1 1 d . . .
C17 C 0.70122(9) 0.62996(12) 0.47288(11) 0.0126(3) Uani 1 1 d . . .
H17 H 0.719426 0.685683 0.509603 0.015 Uiso 1 1 calc R U .
C18 C 0.74739(9) 0.55169(13) 0.48896(11) 0.0145(3) Uani 1 1 d . . .
H18 H 0.797400 0.553357 0.536493 0.017 Uiso 1 1 calc R U .
C19 C 0.72063(9) 0.46960(13) 0.43523(12) 0.0150(3) Uani 1 1 d . . .
H19 H 0.751798 0.414859 0.444988 0.018 Uiso 1 1 calc R U .
C20 C 0.64749(9) 0.47061(12) 0.36755(11) 0.0129(3) Uani 1 1 d . . .
H20 H 0.628955 0.415264 0.330380 0.016 Uiso 1 1 calc R U .
Cl1 Cl 0.31589(3) 0.20327(4) 0.14907(4) 0.03435(14) Uani 1 1 d . . .
Cl2 Cl 0.41071(4) 0.21114(4) 0.06405(5) 0.04670(17) Uani 1 1 d . . .
Co1 Co 0.500000 0.87337(2) 0.250000 0.00794(8) Uani 1 2 d S T P
Co2 Co 0.500000 0.70524(2) 0.250000 0.00786(8) Uani 1 2 d S T P
Co3 Co 0.500000 0.53790(2) 0.250000 0.00886(8) Uani 1 2 d S T P
F1 F 0.500000 1.01869(9) 0.250000 0.0135(3) Uani 1 2 d S T P
F2 F 0.500000 0.39298(10) 0.250000 0.0165(3) Uani 1 2 d S T P
N1 N 0.59721(8) 0.86596(10) 0.25210(9) 0.0105(3) Uani 1 1 d . . .
N2 N 0.44973(7) 0.86570(10) 0.11879(9) 0.0103(3) Uani 1 1 d . . .
N3 N 0.57508(8) 0.70465(9) 0.21261(9) 0.0104(3) Uani 1 1 d . . .
N4 N 0.57769(8) 0.70484(9) 0.37365(9) 0.0101(3) Uani 1 1 d . . .
N5 N 0.54561(7) 0.54468(10) 0.17228(9) 0.0113(3) Uani 1 1 d . . .
N6 N 0.60079(8) 0.54653(10) 0.35144(9) 0.0102(3) Uani 1 1 d . . .

loop_
_atom_site_aniso_label
_atom_site_aniso_U_11
_atom_site_aniso_U_22
_atom_site_aniso_U_33
_atom_site_aniso_U_23
_atom_site_aniso_U_13
_atom_site_aniso_U_12
C1 0.0137(8) 0.0115(8) 0.0142(8) 0.0009(7) 0.0055(7) -0.0012(6)
C1S 0.0172(9) 0.0156(9) 0.0261(10) 0.0017(7) 0.0073(8) 0.0010(7)
C2 0.0137(8) 0.0161(9) 0.0175(9) -0.0003(7) 0.0064(7) -0.0061(7)
C3 0.0093(8) 0.0243(9) 0.0160(8) 0.0009(7) 0.0061(7) -0.0019(7)
C4 0.0117(8) 0.0168(9) 0.0148(8) 0.0000(7) 0.0066(7) 0.0020(6)
C5 0.0106(8) 0.0118(8) 0.0083(7) 0.0021(6) 0.0040(6) 0.0003(6)
C6 0.0076(7) 0.0137(8) 0.0101(8) 0.0014(6) 0.0021(6) 0.0034(6)
C7 0.0115(8) 0.0219(9) 0.0129(8) 0.0004(7) 0.0058(7) 0.0010(7)
C8 0.0115(8) 0.0300(10) 0.0126(8) -0.0036(7) 0.0052(7) 0.0047(7)
C9 0.0153(9) 0.0208(9) 0.0160(9) -0.0053(7) 0.0045(7) 0.0076(7)
C10 0.0131(8) 0.0128(8) 0.0140(8) -0.0016(7) 0.0022(7) 0.0041(6)
C11 0.0100(8) 0.0124(8) 0.0165(8) 0.0018(7) 0.0074(7) -0.0007(6)
C12 0.0140(8) 0.0178(9) 0.0161(8) -0.0068(7) 0.0082(7) -0.0003(7)
C13 0.0149(8) 0.0223(9) 0.0111(8) -0.0023(7) 0.0067(7) -0.0024(7)
C14 0.0138(8) 0.0138(8) 0.0129(8) 0.0015(6) 0.0068(7) -0.0013(6)
C15 0.0079(7) 0.0112(8) 0.0134(8) -0.0020(6) 0.0061(7) -0.0031(6)
C16 0.0117(8) 0.0106(8) 0.0113(8) 0.0028(6) 0.0078(7) -0.0007(6)
C17 0.0122(8) 0.0134(8) 0.0125(8) 0.0000(6) 0.0062(7) -0.0032(6)
C18 0.0090(8) 0.0204(9) 0.0131(8) 0.0033(7) 0.0046(7) -0.0008(7)
C19 0.0132(8) 0.0141(9) 0.0177(9) 0.0036(7) 0.0075(7) 0.0043(7)
C20 0.0141(8) 0.0102(8) 0.0147(8) 0.0013(6) 0.0070(7) 0.0006(6)
Cl1 0.0216(3) 0.0219(3) 0.0584(4) 0.0046(2) 0.0184(3) 0.00292(19)
Cl2 0.0763(5) 0.0328(3) 0.0477(4) 0.0121(3) 0.0432(4) 0.0095(3)
Co1 0.00732(15) 0.00718(16) 0.00930(15) 0.000 0.00396(12) 0.000
Co2 0.00793(15) 0.00699(16) 0.00901(15) 0.000 0.00437(12) 0.000
Co3 0.00826(15) 0.00697(16) 0.00977(15) 0.000 0.00306(12) 0.000
F1 0.0138(7) 0.0087(7) 0.0168(7) 0.000 0.0063(6) 0.000
F2 0.0164(7) 0.0089(7) 0.0195(7) 0.000 0.0050(6) 0.000
N1 0.0097(7) 0.0113(7) 0.0099(7) 0.0016(5) 0.0042(6) 0.0003(5)
N2 0.0083(6) 0.0109(7) 0.0125(7) 0.0013(5) 0.0058(6) 0.0017(5)
N3 0.0103(7) 0.0100(7) 0.0118(7) 0.0004(5) 0.0058(6) 0.0006(5)
N4 0.0095(7) 0.0095(7) 0.0111(7) 0.0007(5) 0.0050(6) -0.0004(5)
N5 0.0097(7) 0.0107(7) 0.0108(7) -0.0007(5) 0.0027(6) 0.0028(5)
N6 0.0106(7) 0.0095(7) 0.0110(7) 0.0015(5) 0.0055(6) 0.0001(5)

loop_
_atom_type_symbol
_atom_type_description
_atom_type_scat_dispersion_real
_atom_type_scat_dispersion_imag
_atom_type_scat_source
C C 0.0033 0.0016 'International Tables Vol C Tables 4.2.6.8 and 6.1.1.4'
H H 0.0000 0.0000 'International Tables Vol C Tables 4.2.6.8 and 6.1.1.4'
Cl Cl 0.1484 0.1585 'International Tables Vol C Tables 4.2.6.8 and 6.1.1.4'
Co Co 0.3494 0.9721 'International Tables Vol C Tables 4.2.6.8 and 6.1.1.4'
F F 0.0171 0.0103 'International Tables Vol C Tables 4.2.6.8 and 6.1.1.4'
N N 0.0061 0.0033 'International Tables Vol C Tables 4.2.6.8 and 6.1.1.4'

loop_
_geom_angle_atom_site_label_1
_geom_angle_atom_site_label_2
_geom_angle_atom_site_label_3
_geom_angle
_geom_angle_site_symmetry_1
_geom_angle_site_symmetry_3
N1 C1 C2 123.30(16) . .
N1 C1 H1 118.4 . .
C2 C1 H1 118.4 . .
Cl2 C1S Cl1 111.02(11) . .
Cl2 C1S H1SA 109.4 . .
Cl1 C1S H1SA 109.4 . .
Cl2 C1S H1SB 109.4 . .
Cl1 C1S H1SB 109.4 . .
H1SA C1S H1SB 108.0 . .
C1 C2 C3 118.07(16) . .
C1 C2 H2 121.0 . .
C3 C2 H2 121.0 . .
C4 C3 C2 119.63(16) . .
C4 C3 H3 120.2 . .
C2 C3 H3 120.2 . .
C3 C4 C5 120.19(16) . .
C3 C4 H4 119.9 . .
C5 C4 H4 119.9 . .
N1 C5 N3 115.59(14) . .
N1 C5 C4 119.20(15) . .
N3 C5 C4 125.11(15) . .
N5 C6 N3 115.41(14) . .
N5 C6 C7 119.23(15) . .
N3 C6 C7 125.24(15) . .
C8 C7 C6 120.43(16) . .
C8 C7 H7 119.8 . .
C6 C7 H7 119.8 . .
C7 C8 C9 119.31(16) . .
C7 C8 H8 120.3 . .
C9 C8 H8 120.3 . .
C10 C9 C8 118.50(16) . .
C10 C9 H9 120.8 . .
C8 C9 H9 120.8 . .
N5 C10 C9 122.98(17) . .
N5 C10 H10 118.5 . .
C9 C10 H10 118.5 . .
N2 C11 C12 123.58(16) . 2_655
N2 C11 H11 118.2 . .
C12 C11 H11 118.2 2_655 .
C11 C12 C13 117.93(16) 2_655 .
C11 C12 H12 121.0 2_655 .
C13 C12 H12 121.0 . .
C14 C13 C12 119.59(16) . .
C14 C13 H13 120.2 . .
C12 C13 H13 120.2 . .
C13 C14 C15 120.61(16) . .
C13 C14 H14 119.7 . .
C15 C14 H14 119.7 . .
N2 C15 N4 114.91(14) 2_655 .
N2 C15 C14 119.08(14) 2_655 .
N4 C15 C14 125.90(15) . .
N6 C16 N4 114.95(14) . .
N6 C16 C17 118.88(14) . .
N4 C16 C17 125.99(15) . .
C18 C17 C16 120.55(16) . .
C18 C17 H17 119.7 . .
C16 C17 H17 119.7 . .
C17 C18 C19 119.79(16) . .
C17 C18 H18 120.1 . .
C19 C18 H18 120.1 . .
C20 C19 C18 117.81(16) . .
C20 C19 H19 121.1 . .
C18 C19 H19 121.1 . .
N6 C20 C19 123.27(16) . .
N6 C20 H20 118.4 . .
C19 C20 H20 118.4 . .
N1 Co1 N1 174.02(8) 2_655 .
N1 Co1 N2 89.17(6) 2_655 2_655
N1 Co1 N2 90.50(6) . 2_655
N1 Co1 N2 90.51(6) 2_655 .
N1 Co1 N2 89.17(6) . .
N2 Co1 N2 173.82(8) 2_655 .
N1 Co1 F1 92.99(4) 2_655 .
N1 Co1 F1 92.99(4) . .
N2 Co1 F1 93.09(4) 2_655 .
N2 Co1 F1 93.09(4) . .
N1 Co1 Co2 87.01(4) 2_655 .
N1 Co1 Co2 87.01(4) . .
N2 Co1 Co2 86.91(4) 2_655 .
N2 Co1 Co2 86.91(4) . .
F1 Co1 Co2 180.0 . .
N3 Co2 N3 179.51(8) 2_655 .
N3 Co2 N4 90.01(6) 2_655 2_655
N3 Co2 N4 89.99(6) . 2_655
N3 Co2 N4 89.99(6) 2_655 .
N3 Co2 N4 90.01(6) . .
N4 Co2 N4 179.67(8) 2_655 .
N3 Co2 Co3 89.75(4) 2_655 .
N3 Co2 Co3 89.75(4) . .
N4 Co2 Co3 89.83(4) 2_655 .
N4 Co2 Co3 89.83(4) . .
N3 Co2 Co1 90.25(4) 2_655 .
N3 Co2 Co1 90.25(4) . .
N4 Co2 Co1 90.17(4) 2_655 .
N4 Co2 Co1 90.17(4) . .
Co3 Co2 Co1 180.0 . .
N6 Co3 N6 172.99(8) 2_655 .
N6 Co3 N5 87.77(6) 2_655 2_655
N6 Co3 N5 91.89(6) . 2_655
N6 Co3 N5 91.89(6) 2_655 .
N6 Co3 N5 87.77(6) . .
N5 Co3 N5 174.50(8) 2_655 .
N6 Co3 F2 93.51(4) 2_655 .
N6 Co3 F2 93.51(4) . .
N5 Co3 F2 92.75(4) 2_655 .
N5 Co3 F2 92.75(4) . .
N6 Co3 Co2 86.49(4) 2_655 .
N6 Co3 Co2 86.49(4) . .
N5 Co3 Co2 87.25(4) 2_655 .
N5 Co3 Co2 87.25(4) . .
F2 Co3 Co2 180.0 . .
C1 N1 C5 119.32(14) . .
C1 N1 Co1 118.93(11) . .
C5 N1 Co1 121.74(11) . .
C11 N2 C15 119.17(14) . 2_655
C11 N2 Co1 118.45(11) . .
C15 N2 Co1 122.37(11) 2_655 .
C5 N3 C6 122.69(14) . .
C5 N3 Co2 118.37(11) . .
C6 N3 Co2 118.94(11) . .
C16 N4 C15 123.38(14) . .
C16 N4 Co2 117.43(11) . .
C15 N4 Co2 119.04(11) . .
C10 N5 C6 119.45(15) . .
C10 N5 Co3 119.12(12) . .
C6 N5 Co3 121.40(11) . .
C20 N6 C16 119.65(14) . .
C20 N6 Co3 117.97(11) . .
C16 N6 Co3 122.23(11) . .

loop_
_geom_bond_atom_site_label_1
_geom_bond_atom_site_label_2
_geom_bond_distance
_geom_bond_site_symmetry_2
C1 N1 1.350(2) .
C1 C2 1.379(2) .
C1 H1 0.9500 .
C1S Cl2 1.769(2) .
C1S Cl1 1.779(2) .
C1S H1SA 0.9900 .
C1S H1SB 0.9900 .
C2 C3 1.392(3) .
C2 H2 0.9500 .
C3 C4 1.374(2) .
C3 H3 0.9500 .
C4 C5 1.419(2) .
C4 H4 0.9500 .
C5 N1 1.365(2) .
C5 N3 1.368(2) .
C6 N5 1.362(2) .
C6 N3 1.371(2) .
C6 C7 1.420(2) .
C7 C8 1.375(3) .
C7 H7 0.9500 .
C8 C9 1.392(3) .
C8 H8 0.9500 .
C9 C10 1.378(3) .
C9 H9 0.9500 .
C10 N5 1.356(2) .
C10 H10 0.9500 .
C11 N2 1.356(2) .
C11 C12 1.383(2) 2_655
C11 H11 0.9500 .
C12 C13 1.395(3) .
C12 H12 0.9500 .
C13 C14 1.375(2) .
C13 H13 0.9500 .
C14 C15 1.424(2) .
C14 H14 0.9500 .
C15 N2 1.368(2) 2_655
C15 N4 1.377(2) .
C16 N6 1.367(2) .
C16 N4 1.373(2) .
C16 C17 1.417(2) .
C17 C18 1.373(2) .
C17 H17 0.9500 .
C18 C19 1.397(2) .
C18 H18 0.9500 .
C19 C20 1.379(2) .
C19 H19 0.9500 .
C20 N6 1.354(2) .
C20 H20 0.9500 .
Co1 N1 1.9649(14) 2_655
Co1 N1 1.9649(14) .
Co1 N2 1.9711(16) 2_655
Co1 N2 1.9712(16) .
Co1 F1 2.0109(14) .
Co1 Co2 2.3265(6) .
Co2 N3 1.9198(14) 2_655
Co2 N3 1.9198(14) .
Co2 N4 1.9387(15) 2_655
Co2 N4 1.9387(15) .
Co2 Co3 2.3156(6) .
Co3 N6 1.9527(14) 2_655
Co3 N6 1.9528(14) .
Co3 N5 1.9554(15) 2_655
Co3 N5 1.9554(15) .
Co3 F2 2.0054(14) .

loop_
_geom_torsion_atom_site_label_1
_geom_torsion_atom_site_label_2
_geom_torsion_atom_site_label_3
_geom_torsion_atom_site_label_4
_geom_torsion
_geom_torsion_site_symmetry_1
_geom_torsion_site_symmetry_4
N1 C1 C2 C3 -3.2(3) . .
C1 C2 C3 C4 2.4(3) . .
C2 C3 C4 C5 1.9(3) . .
C3 C4 C5 N1 -5.7(2) . .
C3 C4 C5 N3 177.95(16) . .
N5 C6 C7 C8 -3.4(2) . .
N3 C6 C7 C8 -179.15(16) . .
C6 C7 C8 C9 1.2(3) . .
C7 C8 C9 C10 1.6(3) . .
C8 C9 C10 N5 -2.3(3) . .
C11 C12 C13 C14 1.0(2) 2_655 .
C12 C13 C14 C15 0.2(3) . .
C13 C14 C15 N2 -0.8(2) . 2_655
C13 C14 C15 N4 -176.75(16) . .
N6 C16 C17 C18 1.8(2) . .
N4 C16 C17 C18 -173.05(15) . .
C16 C17 C18 C19 -0.2(2) . .
C17 C18 C19 C20 -0.5(2) . .
C18 C19 C20 N6 -0.5(2) . .
C2 C1 N1 C5 -0.6(2) . .
C2 C1 N1 Co1 177.90(13) . .
N3 C5 N1 C1 -178.30(14) . .
C4 C5 N1 C1 5.0(2) . .
N3 C5 N1 Co1 3.20(19) . .
C4 C5 N1 Co1 -173.47(12) . .
C12 C11 N2 C15 1.0(2) 2_655 2_655
C12 C11 N2 Co1 -179.59(13) 2_655 .
N1 C5 N3 C6 157.19(15) . .
C4 C5 N3 C6 -26.4(2) . .
N1 C5 N3 Co2 -23.69(18) . .
C4 C5 N3 Co2 152.75(14) . .
N5 C6 N3 C5 159.88(15) . .
C7 C6 N3 C5 -24.2(2) . .
N5 C6 N3 Co2 -19.23(19) . .
C7 C6 N3 Co2 156.72(13) . .
N6 C16 N4 C15 162.36(14) . .
C17 C16 N4 C15 -22.6(2) . .
N6 C16 N4 Co2 -22.04(17) . .
C17 C16 N4 Co2 153.01(13) . .
N2 C15 N4 C16 156.78(14) 2_655 .
C14 C15 N4 C16 -27.1(2) . .
N2 C15 N4 Co2 -18.75(18) 2_655 .
C14 C15 N4 Co2 157.38(13) . .
C9 C10 N5 C6 0.2(2) . .
C9 C10 N5 Co3 -177.60(13) . .
N3 C6 N5 C10 178.85(14) . .
C7 C6 N5 C10 2.6(2) . .
N3 C6 N5 Co3 -3.43(19) . .
C7 C6 N5 Co3 -179.63(12) . .
C19 C20 N6 C16 2.1(2) . .
C19 C20 N6 Co3 177.73(13) . .
N4 C16 N6 C20 172.70(14) . .
C17 C16 N6 C20 -2.7(2) . .
N4 C16 N6 Co3 -2.70(18) . .
C17 C16 N6 Co3 -178.13(11) . .
